data_7002348
loop_
_publ_author_name
'Linti, Gerald'
'B\"uhler, Martina'
'Monakhov, Kirill Yu.'
'Zessin, Thomas'

_publ_section_title
;
 Synthesis and structure of Tri- and octaindium compounds
;
_journal_issue 38
_journal_name_full 'Dalton Transactions'
_journal_page_first 8071
_journal_page_last 8078
_journal_paper_doi 10.1039/b908450a
_journal_year 2009
_chemical_formula_moiety 'C132 H138 O6 Si6 In3 Na _ (OC4H8)4_C6H6'
_chemical_formula_sum 'C154 H176 In3 Na O10 Si6'
_chemical_formula_weight 2722.94
_chemical_name_systematic
;
?
;
_space_group_IT_number 2
_symmetry_cell_setting triclinic
_symmetry_Int_Tables_number 2
_symmetry_space_group_name_Hall '-P 1'
_symmetry_space_group_name_H-M 'P -1'
_atom_sites_solution_hydrogens geom
_atom_sites_solution_primary direct
_atom_sites_solution_secondary difmap
_audit_creation_method SHELXL-97
_cell_angle_alpha 72.28(3)
_cell_angle_beta 79.83(3)
_cell_angle_gamma 81.56(3)
_cell_formula_units_Z 1
_cell_length_a 13.708(3)
_cell_length_b 14.115(3)
_cell_length_c 19.749(4)
_cell_measurement_reflns_used 5000
_cell_measurement_temperature 200(2)
_cell_measurement_theta_max 23.9
_cell_measurement_theta_min 1.8
_cell_volume 3565.0(15)
_computing_cell_refinement STOE
_computing_data_collection STOE
_computing_data_reduction 'STOE XRED'
_computing_molecular_graphics Diamond
_computing_publication_material 'SHELXTL 5.01'
_computing_structure_refinement 'SHELXL-97 (Sheldrick, 1997)'
_computing_structure_solution 'SHELXS-97 (Sheldrick, 1990)'
_diffrn_ambient_temperature 200(2)
_diffrn_measured_fraction_theta_full 0.933
_diffrn_measured_fraction_theta_max 0.933
_diffrn_measurement_device_type 'STOE IPDS I'
_diffrn_measurement_method 'image plate, 2 circle goniometer'
_diffrn_radiation_monochromator graphite
_diffrn_radiation_source 'fine-focus sealed tube'
_diffrn_radiation_type MoK\a
_diffrn_radiation_wavelength 0.71073
_diffrn_reflns_av_R_equivalents 0.0773
_diffrn_reflns_av_sigmaI/netI 0.1232
_diffrn_reflns_limit_h_max 15
_diffrn_reflns_limit_h_min -15
_diffrn_reflns_limit_k_max 15
_diffrn_reflns_limit_k_min -16
_diffrn_reflns_limit_l_max 22
_diffrn_reflns_limit_l_min -22
_diffrn_reflns_number 22330
_diffrn_reflns_theta_full 23.90
_diffrn_reflns_theta_max 23.90
_diffrn_reflns_theta_min 1.98
_exptl_absorpt_coefficient_mu 0.591
_exptl_absorpt_correction_T_max 0.8914
_exptl_absorpt_correction_T_min 0.7997
_exptl_absorpt_correction_type numerical
_exptl_crystal_colour green
_exptl_crystal_density_diffrn 1.268
_exptl_crystal_density_method 'not measured'
_exptl_crystal_description prism
_exptl_crystal_F_000 1422
_exptl_crystal_size_max 0.57
_exptl_crystal_size_mid 0.34
_exptl_crystal_size_min 0.20
_refine_diff_density_max 2.383
_refine_diff_density_min -0.841
_refine_diff_density_rms 0.098
_refine_ls_extinction_method none
_refine_ls_goodness_of_fit_ref 0.918
_refine_ls_hydrogen_treatment constr
_refine_ls_matrix_type full
_refine_ls_number_parameters 832
_refine_ls_number_reflns 10322
_refine_ls_number_restraints 56
_refine_ls_restrained_S_all 0.919
_refine_ls_R_factor_all 0.0932
_refine_ls_R_factor_gt 0.0554
_refine_ls_shift/su_max 0.004
_refine_ls_shift/su_mean 0.000
_refine_ls_structure_factor_coef Fsqd
_refine_ls_weighting_details 'calc w=1/[\s^2^(Fo^2^)+(0.0694P)^2^+0.0000P] where P=(Fo^2^+2Fc^2^)/3'
_refine_ls_weighting_scheme calc
_refine_ls_wR_factor_gt 0.1309
_refine_ls_wR_factor_ref 0.1410
_reflns_number_gt 6225
_reflns_number_total 10322
_reflns_threshold_expression >2sigma(I)
_cod_data_source_file b908450a.txt
_cod_data_source_block m39abso_Comp_7_CCDC_
_cod_original_cell_volume 3565(1)
_cod_database_code 7002348

loop_
_symmetry_equiv_pos_as_xyz
'x, y, z'
'-x, -y, -z'

loop_
_atom_site_label
_atom_site_type_symbol
_atom_site_fract_x
_atom_site_fract_y
_atom_site_fract_z
_atom_site_U_iso_or_equiv
_atom_site_adp_type
_atom_site_occupancy
_atom_site_symmetry_multiplicity
_atom_site_calc_flag
_atom_site_refinement_flags
_atom_site_disorder_assembly
_atom_site_disorder_group
In1 In 0.5000 0.0000 0.5000 0.0345(2) Uani 1 2 d S . .
In2 In 0.52295(3) -0.04891(3) 0.64653(2) 0.03067(15) Uani 1 1 d . . .
Si4 Si 0.71081(14) -0.02585(13) 0.64603(11) 0.0369(5) Uani 1 1 d . . .
Si5 Si 0.48106(14) -0.23603(12) 0.69778(10) 0.0339(4) Uani 1 1 d . . .
Si6 Si 0.39571(14) 0.07483(13) 0.70314(10) 0.0350(5) Uani 1 1 d . . .
C1 C 0.5232(7) 0.3472(6) 0.6221(6) 0.082(3) Uani 1 1 d . . .
H1A H 0.5878 0.3678 0.6031 0.099 Uiso 1 1 calc R . .
C2 C 0.8702(6) -0.2671(6) 0.5816(5) 0.060(2) Uani 1 1 d . . .
H2A H 0.8564 -0.3304 0.5801 0.072 Uiso 1 1 calc R . .
C4 C 0.4016(7) 0.0686(7) 0.9161(5) 0.076(3) Uani 1 1 d . . .
H4A H 0.4080 0.1144 0.9413 0.092 Uiso 1 1 calc R . .
C5 C 0.7695(7) 0.3042(6) 0.5133(5) 0.065(2) Uani 1 1 d . . .
H5A H 0.7792 0.3712 0.4863 0.078 Uiso 1 1 calc R . .
C6 C 0.4452(7) 0.4167(6) 0.6285(5) 0.064(2) Uani 1 1 d . . .
H6A H 0.4550 0.4856 0.6143 0.077 Uiso 1 1 calc R . .
C7 C 0.6792(7) -0.4331(6) 0.5622(6) 0.078(3) Uani 1 1 d . . .
H7A H 0.7205 -0.4712 0.5340 0.094 Uiso 1 1 calc R . .
C8 C 0.6650(6) -0.0169(7) 0.7906(5) 0.071(3) Uani 1 1 d . . .
H8A H 0.6021 0.0119 0.7762 0.085 Uiso 1 1 calc R . .
C9 C 0.5853(6) -0.2594(6) 0.8162(5) 0.066(2) Uani 1 1 d . . .
H9A H 0.6259 -0.2127 0.7821 0.079 Uiso 1 1 calc R . .
C10 C 0.5093(6) 0.2468(6) 0.6429(5) 0.069(3) Uani 1 1 d . . .
H10A H 0.5653 0.1999 0.6376 0.083 Uiso 1 1 calc R . .
C11 C 0.8292(6) -0.0819(6) 0.7643(5) 0.064(2) Uani 1 1 d . . .
H11A H 0.8829 -0.1013 0.7321 0.077 Uiso 1 1 calc R . .
C12 C 0.3534(7) 0.3869(5) 0.6553(5) 0.064(2) Uani 1 1 d . . .
H12A H 0.2981 0.4348 0.6598 0.077 Uiso 1 1 calc R . .
C13 C 0.7192(6) 0.1450(5) 0.5224(4) 0.0501(19) Uani 1 1 d . . .
H13A H 0.6962 0.1031 0.5002 0.060 Uiso 1 1 calc R . .
C14 C 0.1738(6) -0.2014(6) 0.6873(5) 0.059(2) Uani 1 1 d . . .
H14A H 0.1231 -0.1471 0.6798 0.070 Uiso 1 1 calc R . .
C15 C 0.9657(6) -0.2389(6) 0.5590(4) 0.057(2) Uani 1 1 d . . .
H15A H 1.0178 -0.2834 0.5438 0.069 Uiso 1 1 calc R . .
C16 C 0.2253(6) -0.3737(5) 0.7087(4) 0.0490(19) Uani 1 1 d . . .
H16A H 0.2099 -0.4400 0.7168 0.059 Uiso 1 1 calc R . .
C17 C 0.7915(6) 0.2683(6) 0.5818(5) 0.061(2) Uani 1 1 d . . .
H17A H 0.8164 0.3108 0.6024 0.073 Uiso 1 1 calc R . .
C18 C 0.4002(6) 0.1027(6) 0.8424(4) 0.055(2) Uani 1 1 d . . .
H18A H 0.4055 0.1713 0.8177 0.066 Uiso 1 1 calc R . .
C19 C 0.9072(5) -0.0825(5) 0.5830(4) 0.0487(19) Uani 1 1 d . . .
H19A H 0.9207 -0.0182 0.5825 0.058 Uiso 1 1 calc R . .
C20 C 0.2436(6) 0.0977(5) 0.6153(4) 0.054(2) Uani 1 1 d . . .
H20A H 0.2956 0.1148 0.5763 0.064 Uiso 1 1 calc R . .
C21 C 0.0884(6) 0.0486(6) 0.7262(5) 0.061(2) Uani 1 1 d . . .
H21A H 0.0353 0.0324 0.7644 0.073 Uiso 1 1 calc R . .
C22 C 0.2703(5) -0.1832(5) 0.6874(4) 0.051(2) Uani 1 1 d . . .
H22A H 0.2837 -0.1165 0.6806 0.061 Uiso 1 1 calc R . .
C23 C 0.3856(6) -0.0637(5) 0.8439(4) 0.0486(19) Uani 1 1 d . . .
H23A H 0.3805 -0.1110 0.8195 0.058 Uiso 1 1 calc R . .
C24 C 0.1502(6) -0.2959(6) 0.6977(4) 0.054(2) Uani 1 1 d . . .
H24A H 0.0839 -0.3080 0.6975 0.065 Uiso 1 1 calc R . .
C25 C 0.5544(6) -0.2962(5) 0.5727(4) 0.0488(19) Uani 1 1 d . . .
H25A H 0.5101 -0.2419 0.5505 0.059 Uiso 1 1 calc R . .
C26 C 0.7331(6) 0.2425(6) 0.4839(5) 0.059(2) Uani 1 1 d . . .
H26A H 0.7173 0.2674 0.4363 0.070 Uiso 1 1 calc R . .
C27 C 0.6844(6) -0.4567(6) 0.6335(6) 0.062(2) Uani 1 1 d . . .
H27A H 0.7276 -0.5122 0.6556 0.075 Uiso 1 1 calc R . .
C28 C 0.3403(6) 0.2858(5) 0.6764(5) 0.058(2) Uani 1 1 d . . .
H28A H 0.2753 0.2663 0.6955 0.069 Uiso 1 1 calc R . .
C29 C 0.8109(5) -0.1106(5) 0.6077(4) 0.0366(16) Uani 1 1 d . . .
C30 C 0.9847(5) -0.1464(6) 0.5587(4) 0.052(2) Uani 1 1 d . . .
H30A H 1.0496 -0.1255 0.5423 0.063 Uiso 1 1 calc R . .
C31 C 0.7953(5) -0.2052(5) 0.6061(4) 0.051(2) Uani 1 1 d . . .
H31A H 0.7308 -0.2273 0.6225 0.061 Uiso 1 1 calc R . .
C34 C 0.3233(5) -0.3567(5) 0.7081(4) 0.0443(18) Uani 1 1 d . . .
H34A H 0.3734 -0.4116 0.7150 0.053 Uiso 1 1 calc R . .
C35 C 0.7383(5) 0.1065(5) 0.5932(4) 0.0385(17) Uani 1 1 d . . .
C36 C 0.4176(5) 0.2117(5) 0.6710(4) 0.0424(18) Uani 1 1 d . . .
C37 C 0.7780(5) 0.1702(5) 0.6218(4) 0.050(2) Uani 1 1 d . . .
H37A H 0.7957 0.1459 0.6688 0.060 Uiso 1 1 calc R . .
C38 C 0.1469(7) 0.0970(6) 0.6021(6) 0.069(3) Uani 1 1 d . . .
H38A H 0.1335 0.1142 0.5540 0.083 Uiso 1 1 calc R . .
C39 C 0.6149(7) -0.3550(6) 0.5306(5) 0.065(2) Uani 1 1 d . . .
H39A H 0.6106 -0.3399 0.4809 0.078 Uiso 1 1 calc R . .
C40 C 0.2640(5) 0.0729(4) 0.6864(4) 0.0370(17) Uani 1 1 d . . .
C41 C 0.5590(5) -0.3171(4) 0.6450(4) 0.0376(17) Uani 1 1 d . . .
C42 C 0.1839(6) 0.0487(5) 0.7401(5) 0.049(2) Uani 1 1 d . . .
H42A H 0.1951 0.0315 0.7887 0.059 Uiso 1 1 calc R . .
C43 C 0.7361(6) -0.0431(5) 0.7405(4) 0.0459(19) Uani 1 1 d . . .
C44 C 0.3491(5) -0.2598(4) 0.6973(3) 0.0349(16) Uani 1 1 d . . .
C45 C 0.3911(5) 0.0355(5) 0.8043(4) 0.0393(17) Uani 1 1 d . . .
C46 C 0.6256(6) -0.3985(5) 0.6737(5) 0.053(2) Uani 1 1 d . . .
H46A H 0.6309 -0.4149 0.7233 0.064 Uiso 1 1 calc R . .
C47 C 0.5082(5) -0.2908(5) 0.7935(4) 0.0423(18) Uani 1 1 d . . .
C51 C 0.4695(8) -0.3889(7) 0.9168(5) 0.086(3) Uani 1 1 d . . .
H51A H 0.4274 -0.4327 0.9521 0.104 Uiso 1 1 calc R . .
C52 C 0.3939(7) -0.0310(8) 0.9533(5) 0.077(3) Uani 1 1 d . . .
H52A H 0.3933 -0.0535 1.0039 0.093 Uiso 1 1 calc R . .
C53 C 0.6767(8) -0.0285(8) 0.8601(5) 0.085(3) Uani 1 1 d . . .
H53A H 0.6230 -0.0113 0.8932 0.102 Uiso 1 1 calc R . .
C54 C 0.0722(7) 0.0721(6) 0.6567(6) 0.072(3) Uani 1 1 d . . .
H54A H 0.0073 0.0709 0.6465 0.086 Uiso 1 1 calc R . .
C55 C 0.8424(7) -0.0916(7) 0.8333(5) 0.076(3) Uani 1 1 d . . .
H55A H 0.9057 -0.1175 0.8480 0.091 Uiso 1 1 calc R . .
C56 C 0.5483(7) -0.3584(6) 0.9361(5) 0.069(3) Uani 1 1 d . . .
H56A H 0.5629 -0.3829 0.9840 0.083 Uiso 1 1 calc R . .
C57 C 0.7691(8) -0.0660(7) 0.8806(5) 0.074(3) Uani 1 1 d . . .
H57A H 0.7805 -0.0736 0.9281 0.088 Uiso 1 1 calc R . .
C58 C 0.6050(8) -0.2927(7) 0.8854(5) 0.081(3) Uani 1 1 d . . .
H58A H 0.6589 -0.2696 0.8982 0.097 Uiso 1 1 calc R . .
C59 C 0.4509(7) -0.3566(6) 0.8469(5) 0.071(3) Uani 1 1 d . . .
H59A H 0.3968 -0.3801 0.8348 0.086 Uiso 1 1 calc R . .
C60 C 0.3871(7) -0.0966(6) 0.9160(4) 0.063(2) Uani 1 1 d . . .
H60A H 0.3833 -0.1655 0.9406 0.076 Uiso 1 1 calc R . .
C81 C 0.1982(12) -0.2449(11) 0.8899(10) 0.163(7) Uani 1 1 d . . .
H81A H 0.2423 -0.2349 0.9213 0.196 Uiso 1 1 calc R . .
H81B H 0.2308 -0.2242 0.8395 0.196 Uiso 1 1 calc R . .
C82 C 0.1065(12) -0.1906(10) 0.8978(9) 0.150(6) Uani 1 1 d . . .
H82A H 0.0770 -0.1705 0.8527 0.179 Uiso 1 1 calc R . .
H82B H 0.1133 -0.1297 0.9109 0.179 Uiso 1 1 calc R . .
C83 C 0.1776(9) -0.3496(9) 0.9107(8) 0.115(4) Uani 1 1 d . . .
H83A H 0.1784 -0.3715 0.8675 0.139 Uiso 1 1 calc R . .
H83B H 0.2287 -0.3929 0.9390 0.139 Uiso 1 1 calc R . .
C84 C 0.0425(9) -0.2590(7) 0.9571(6) 0.106(4) Uani 1 1 d . . .
H84A H 0.0480 -0.2512 1.0044 0.127 Uiso 1 1 calc R . .
H84B H -0.0282 -0.2450 0.9494 0.127 Uiso 1 1 calc R . .
C85 C -0.1521(10) -0.5207(9) 0.8848(7) 0.117(4) Uani 1 1 d . . .
H85A H -0.2115 -0.5287 0.9220 0.140 Uiso 1 1 calc R . .
H85B H -0.1178 -0.5879 0.8858 0.140 Uiso 1 1 calc R . .
C86 C -0.1256(13) -0.3849(14) 0.7841(7) 0.168(8) Uani 1 1 d . . .
H86A H -0.1699 -0.3239 0.7652 0.202 Uiso 1 1 calc R . .
H86B H -0.0741 -0.3953 0.7443 0.202 Uiso 1 1 calc R . .
C87 C -0.1822(13) -0.4699(11) 0.8134(8) 0.146(6) Uani 1 1 d . . .
H87A H -0.1669 -0.5150 0.7823 0.175 Uiso 1 1 calc R . .
H87B H -0.2545 -0.4482 0.8176 0.175 Uiso 1 1 calc R . .
C88 C -0.0791(10) -0.3746(9) 0.8418(6) 0.111(4) Uani 1 1 d . . .
H88A H -0.0082 -0.3635 0.8247 0.133 Uiso 1 1 calc R . .
H88B H -0.1128 -0.3164 0.8576 0.133 Uiso 1 1 calc R . .
C89 C 0.2334(12) -0.6540(12) 0.8589(8) 0.160(6) Uani 1 1 d U . .
H89A H 0.2282 -0.7227 0.8578 0.192 Uiso 1 1 calc R . .
H89B H 0.2667 -0.6165 0.8116 0.192 Uiso 1 1 calc R . .
C90 C 0.2874(12) -0.6562(15) 0.9138(10) 0.180(7) Uani 1 1 d U . .
H90A H 0.3242 -0.7230 0.9304 0.216 Uiso 1 1 calc R . .
H90B H 0.3362 -0.6059 0.8957 0.216 Uiso 1 1 calc R . .
C91 C 0.2211(9) -0.6354(11) 0.9696(7) 0.126(5) Uani 1 1 d U . .
H91A H 0.2487 -0.5899 0.9892 0.151 Uiso 1 1 calc R . .
H91B H 0.2093 -0.6979 1.0085 0.151 Uiso 1 1 calc R . .
C92 C 0.1341(9) -0.6040(9) 0.8756(6) 0.104(4) Uani 1 1 d U . .
H92A H 0.1238 -0.5390 0.8389 0.125 Uiso 1 1 calc R . .
H92B H 0.0818 -0.6460 0.8764 0.125 Uiso 1 1 calc R . .
O4 O 0.076(3) 0.437(3) 0.670(2) 0.221(15) Uani 0.50 1 d PDU A 1
C93 C 0.003(5) 0.395(5) 0.6028(18) 0.398(18) Uani 0.50 1 d PD A 1
H93A H 0.0066 0.3489 0.5735 0.477 Uiso 0.50 1 calc PR A 1
H93B H -0.0427 0.4548 0.5832 0.477 Uiso 0.50 1 calc PR A 1
C94 C -0.037(4) 0.347(4) 0.6759(17) 0.374(12) Uani 0.50 1 d PD A 1
H94A H -0.1046 0.3786 0.6889 0.449 Uiso 0.50 1 calc PR A 1
H94B H -0.0416 0.2750 0.6829 0.449 Uiso 0.50 1 calc PR A 1
C95 C 0.086(3) 0.422(4) 0.5972(17) 0.20(2) Uani 0.50 1 d PD A 1
H95A H 0.0970 0.4841 0.5580 0.242 Uiso 0.50 1 calc PR A 1
H95B H 0.1399 0.3688 0.5906 0.242 Uiso 0.50 1 calc PR A 1
C96 C 0.022(4) 0.358(4) 0.7117(16) 0.55(3) Uani 0.50 1 d PD A 1
H96A H 0.0674 0.2965 0.7258 0.655 Uiso 0.50 1 calc PR A 1
H96B H -0.0140 0.3733 0.7559 0.655 Uiso 0.50 1 calc PR A 1
O4A O 0.082(2) 0.4131(16) 0.7051(11) 0.115(7) Uani 0.50 1 d PDU B 2
C93A C 0.001(4) 0.445(3) 0.616(3) 0.28(4) Uani 0.50 1 d PD B 2
H93C H 0.0135 0.4551 0.5632 0.337 Uiso 0.50 1 calc PR B 2
H93D H -0.0660 0.4765 0.6281 0.337 Uiso 0.50 1 calc PR B 2
C94A C 0.006(4) 0.339(2) 0.652(3) 0.40(7) Uani 0.50 1 d PD B 2
H94C H -0.0617 0.3174 0.6672 0.482 Uiso 0.50 1 calc PR B 2
H94D H 0.0441 0.3008 0.6198 0.482 Uiso 0.50 1 calc PR B 2
C95A C 0.064(4) 0.484(2) 0.633(2) 0.17(2) Uani 0.50 1 d PD B 2
H95C H 0.0374 0.5513 0.6373 0.204 Uiso 0.50 1 calc PR B 2
H95D H 0.1254 0.4890 0.5981 0.204 Uiso 0.50 1 calc PR B 2
C96A C 0.0480(18) 0.3273(14) 0.704(2) 0.20(3) Uani 0.50 1 d PD B 2
H96C H 0.1047 0.2752 0.7036 0.244 Uiso 0.50 1 calc PR B 2
H96D H 0.0010 0.3032 0.7482 0.244 Uiso 0.50 1 calc PR B 2
O5 O -0.307(3) -0.698(3) 0.8858(15) 0.41(2) Uani 1 1 d D . .
C101 C -0.327(3) -0.723(2) 0.7901(12) 0.271(18) Uani 1 1 d D . .
H10B H -0.3411 -0.7792 0.7744 0.325 Uiso 1 1 calc R . .
H10C H -0.2966 -0.6735 0.7474 0.325 Uiso 1 1 calc R . .
C102 C -0.4194(18) -0.677(2) 0.8174(18) 0.223(11) Uani 1 1 d D . .
H10D H -0.4323 -0.6074 0.7879 0.268 Uiso 1 1 calc R . .
H10E H -0.4755 -0.7149 0.8183 0.268 Uiso 1 1 calc R . .
C103 C -0.2667(17) -0.7546(19) 0.834(2) 0.31(3) Uani 1 1 d D . .
H10F H -0.1983 -0.7390 0.8116 0.371 Uiso 1 1 calc R . .
H10G H -0.2669 -0.8275 0.8569 0.371 Uiso 1 1 calc R . .
C104 C -0.408(3) -0.681(3) 0.8791(16) 0.280(18) Uani 1 1 d D . .
H10H H -0.4441 -0.7350 0.9144 0.336 Uiso 1 1 calc R . .
H10I H -0.4361 -0.6168 0.8891 0.336 Uiso 1 1 calc R . .
Na1 Na 0.0000 -0.5000 1.0000 0.0655(12) Uani 1 2 d S . .
O1 O 0.0810(5) -0.3563(4) 0.9530(3) 0.0764(17) Uani 1 1 d . . .
O2 O -0.0865(5) -0.4609(5) 0.8985(3) 0.0790(18) Uani 1 1 d . . .
O3 O 0.1297(4) -0.5895(5) 0.9436(3) 0.0761(18) Uani 1 1 d . . .
C120 C 0.089(3) 0.028(4) 0.972(3) 0.31(3) Uani 1 1 d D . .
H120 H 0.1563 0.0426 0.9577 0.371 Uiso 1 1 calc R . .
C121 C 0.022(4) 0.086(3) 0.9258(19) 0.40(4) Uani 1 1 d D . .
H121 H 0.0381 0.1354 0.8818 0.483 Uiso 1 1 calc R . .
C122 C -0.072(3) 0.055(4) 0.957(3) 0.31(3) Uani 1 1 d D . .
H122 H -0.1275 0.0876 0.9340 0.376 Uiso 1 1 calc R . .

loop_
_atom_site_aniso_label
_atom_site_aniso_U_11
_atom_site_aniso_U_22
_atom_site_aniso_U_33
_atom_site_aniso_U_23
_atom_site_aniso_U_13
_atom_site_aniso_U_12
In1 0.0344(4) 0.0364(4) 0.0335(4) -0.0103(3) -0.0060(4) -0.0035(3)
In2 0.0287(3) 0.0322(3) 0.0325(3) -0.0113(2) -0.0049(2) -0.00229(19)
Si4 0.0256(11) 0.0434(10) 0.0438(12) -0.0149(9) -0.0059(10) -0.0035(8)
Si5 0.0327(11) 0.0307(9) 0.0371(11) -0.0081(8) -0.0034(10) -0.0043(8)
Si6 0.0292(11) 0.0370(10) 0.0414(12) -0.0164(8) -0.0045(10) -0.0007(8)
C1 0.049(5) 0.047(5) 0.155(10) -0.043(6) 0.014(6) -0.018(4)
C2 0.046(5) 0.046(4) 0.088(7) -0.024(4) 0.004(5) -0.007(4)
C4 0.100(8) 0.078(7) 0.069(7) -0.044(5) -0.021(6) -0.005(5)
C5 0.064(6) 0.046(5) 0.072(7) -0.007(4) 0.013(5) -0.011(4)
C6 0.061(6) 0.043(4) 0.093(7) -0.031(4) 0.004(6) -0.011(4)
C7 0.075(7) 0.049(5) 0.113(9) -0.047(6) 0.031(7) -0.015(5)
C8 0.037(5) 0.139(8) 0.054(6) -0.056(6) -0.011(5) 0.003(5)
C9 0.066(6) 0.073(5) 0.057(6) 0.003(4) -0.027(5) -0.024(4)
C10 0.027(4) 0.047(5) 0.135(9) -0.039(5) 0.006(5) -0.001(3)
C11 0.040(5) 0.091(6) 0.058(6) -0.012(5) -0.019(5) -0.001(4)
C12 0.062(6) 0.035(4) 0.094(7) -0.033(4) 0.008(5) 0.007(4)
C13 0.049(5) 0.053(5) 0.048(5) -0.013(4) 0.000(4) -0.014(4)
C14 0.038(5) 0.056(5) 0.093(7) -0.037(5) -0.019(5) 0.008(4)
C15 0.036(5) 0.060(5) 0.068(6) -0.018(4) -0.002(5) 0.014(4)
C16 0.045(5) 0.053(4) 0.050(5) -0.014(4) -0.002(4) -0.016(4)
C17 0.045(5) 0.054(5) 0.092(7) -0.036(5) 0.002(5) -0.015(4)
C18 0.068(6) 0.061(5) 0.041(5) -0.025(4) -0.008(4) -0.001(4)
C19 0.032(4) 0.057(4) 0.062(5) -0.022(4) -0.007(4) -0.009(4)
C20 0.047(5) 0.056(5) 0.060(6) -0.020(4) -0.015(5) 0.005(4)
C21 0.034(5) 0.064(5) 0.091(7) -0.035(5) -0.004(5) -0.001(4)
C22 0.044(5) 0.043(4) 0.072(6) -0.026(4) -0.016(4) 0.007(3)
C23 0.050(5) 0.054(5) 0.044(5) -0.021(4) -0.001(4) -0.003(4)
C24 0.030(4) 0.077(6) 0.062(6) -0.030(4) 0.001(4) -0.015(4)
C25 0.054(5) 0.042(4) 0.055(5) -0.022(4) -0.001(4) -0.006(3)
C26 0.065(6) 0.053(5) 0.050(5) -0.007(4) 0.005(5) -0.012(4)
C27 0.046(5) 0.041(4) 0.096(8) -0.024(5) 0.003(5) 0.005(4)
C28 0.040(5) 0.050(5) 0.084(6) -0.034(4) 0.013(5) -0.003(4)
C29 0.027(4) 0.042(4) 0.041(4) -0.013(3) -0.005(4) -0.004(3)
C30 0.025(4) 0.072(5) 0.054(5) -0.012(4) -0.003(4) -0.004(4)
C31 0.032(4) 0.050(4) 0.068(6) -0.018(4) 0.007(4) -0.012(3)
C34 0.044(5) 0.035(4) 0.054(5) -0.012(3) -0.006(4) -0.004(3)
C35 0.023(4) 0.041(4) 0.054(5) -0.020(3) 0.002(4) -0.003(3)
C36 0.036(4) 0.041(4) 0.056(5) -0.023(3) -0.005(4) -0.001(3)
C37 0.038(5) 0.053(5) 0.061(5) -0.019(4) -0.003(4) -0.010(4)
C38 0.060(6) 0.078(6) 0.077(7) -0.030(5) -0.037(6) 0.017(5)
C39 0.086(7) 0.055(5) 0.058(6) -0.028(4) 0.012(5) -0.019(5)
C40 0.032(4) 0.034(4) 0.046(5) -0.015(3) -0.007(4) 0.001(3)
C41 0.036(4) 0.030(3) 0.048(5) -0.010(3) -0.005(4) -0.011(3)
C42 0.037(5) 0.054(4) 0.058(5) -0.018(4) -0.008(5) -0.002(4)
C43 0.047(5) 0.051(4) 0.044(5) -0.014(4) -0.007(4) -0.015(4)
C44 0.038(4) 0.032(3) 0.035(4) -0.012(3) -0.003(4) -0.005(3)
C45 0.030(4) 0.040(4) 0.050(5) -0.019(3) -0.007(4) 0.005(3)
C46 0.042(5) 0.047(4) 0.075(6) -0.028(4) -0.007(5) 0.000(4)
C47 0.047(5) 0.038(4) 0.037(4) -0.006(3) -0.003(4) 0.000(3)
C51 0.095(8) 0.080(6) 0.066(7) 0.020(5) -0.020(6) -0.029(6)
C52 0.083(7) 0.110(8) 0.035(5) -0.020(5) -0.009(5) 0.002(6)
C53 0.066(7) 0.135(9) 0.070(7) -0.057(6) -0.011(6) 0.003(6)
C54 0.045(6) 0.074(6) 0.112(9) -0.045(6) -0.031(7) 0.009(5)
C55 0.067(7) 0.098(7) 0.058(6) -0.006(5) -0.040(6) 0.006(5)
C56 0.083(7) 0.070(6) 0.045(6) 0.000(5) -0.027(6) 0.004(5)
C57 0.092(8) 0.091(7) 0.050(6) -0.022(5) -0.020(6) -0.028(6)
C58 0.092(8) 0.095(7) 0.061(6) -0.008(5) -0.035(6) -0.023(6)
C59 0.076(7) 0.078(6) 0.054(6) 0.009(5) -0.025(5) -0.030(5)
C60 0.076(7) 0.073(5) 0.039(5) -0.015(4) -0.009(5) -0.001(5)
C81 0.121(13) 0.122(12) 0.23(2) -0.044(12) 0.045(14) -0.054(10)
C82 0.134(13) 0.084(9) 0.186(16) 0.022(9) 0.010(13) -0.037(9)
C83 0.089(9) 0.108(9) 0.145(12) -0.040(8) 0.025(9) -0.038(7)
C84 0.119(10) 0.076(7) 0.108(9) -0.013(6) 0.004(8) -0.012(7)
C85 0.123(11) 0.129(10) 0.118(10) -0.029(8) -0.055(9) -0.035(8)
C86 0.174(16) 0.237(18) 0.079(10) 0.038(10) -0.062(11) -0.096(14)
C87 0.175(16) 0.154(13) 0.129(12) -0.033(10) -0.099(12) -0.004(11)
C88 0.125(11) 0.117(9) 0.077(8) 0.002(7) -0.034(8) -0.012(8)
C89 0.157(13) 0.195(13) 0.113(11) -0.078(10) -0.013(10) 0.096(11)
C90 0.114(12) 0.283(17) 0.176(14) -0.148(13) -0.031(11) 0.066(12)
C91 0.082(8) 0.176(12) 0.125(11) -0.071(9) -0.042(8) 0.063(8)
C92 0.105(9) 0.130(9) 0.083(8) -0.050(7) -0.018(7) 0.016(7)
O4 0.22(3) 0.22(3) 0.24(4) -0.06(3) -0.06(3) -0.05(3)
C93 0.58(6) 0.57(6) 0.15(4) -0.05(6) -0.03(6) -0.519
C94 0.72(5) 0.43(3) 0.08(2) -0.05(3) 0.01(4) -0.525
C95 0.12(3) 0.40(8) 0.09(3) -0.08(4) 0.04(3) -0.09(4)
C96 0.99(11) 0.47(5) 0.29(7) -0.29(6) 0.38(7) -0.625
O4A 0.152(16) 0.094(12) 0.093(14) -0.021(10) -0.039(13) 0.019(11)
C93A 0.26(7) 0.20(5) 0.41(10) -0.02(6) -0.26(8) 0.01(5)
C94A 0.46(10) 0.07(2) 0.83(16) -0.16(5) -0.54(11) 0.11(4)
C95A 0.28(5) 0.10(2) 0.13(3) 0.07(2) -0.13(3) -0.09(3)
C96A 0.067(17) 0.036(13) 0.47(8) 0.04(2) -0.12(3) -0.007(11)
O5 0.54(5) 0.42(4) 0.37(3) -0.11(3) -0.22(4) -0.23(4)
C101 0.33(4) 0.28(3) 0.16(2) -0.10(2) 0.01(2) 0.13(3)
C102 0.19(3) 0.27(3) 0.24(3) -0.05(2) -0.06(2) -0.09(2)
C103 0.16(2) 0.15(2) 0.61(8) -0.06(3) -0.15(3) 0.032(16)
C104 0.28(4) 0.42(5) 0.18(3) -0.16(3) -0.01(3) -0.02(4)
Na1 0.060(3) 0.068(3) 0.068(3) -0.019(2) -0.009(3) -0.005(2)
O1 0.074(5) 0.066(4) 0.084(5) -0.017(3) 0.003(4) -0.015(3)
O2 0.084(5) 0.088(4) 0.065(4) -0.008(3) -0.028(4) -0.018(4)
O3 0.057(4) 0.094(4) 0.074(4) -0.031(4) -0.011(4) 0.021(3)
C120 0.19(2) 0.41(6) 0.53(7) -0.42(6) -0.19(4) 0.11(3)
C121 0.30(4) 0.57(8) 0.59(7) -0.54(7) 0.02(6) -0.14(5)
C122 0.27(4) 0.33(5) 0.52(8) -0.35(5) -0.22(5) 0.10(4)

loop_
_atom_type_symbol
_atom_type_description
_atom_type_scat_dispersion_real
_atom_type_scat_dispersion_imag
_atom_type_scat_source
C C 0.0033 0.0016 'International Tables Vol C Tables 4.2.6.8 and 6.1.1.4'
H H 0.0000 0.0000 'International Tables Vol C Tables 4.2.6.8 and 6.1.1.4'
Si Si 0.0817 0.0704 'International Tables Vol C Tables 4.2.6.8 and 6.1.1.4'
In In -0.7276 1.3100 'International Tables Vol C Tables 4.2.6.8 and 6.1.1.4'
O O 0.0106 0.0060 'International Tables Vol C Tables 4.2.6.8 and 6.1.1.4'
Na Na 0.0362 0.0249 'International Tables Vol C Tables 4.2.6.8 and 6.1.1.4'

loop_
_geom_angle_atom_site_label_1
_geom_angle_atom_site_label_2
_geom_angle_atom_site_label_3
_geom_angle
_geom_angle_site_symmetry_1
_geom_angle_site_symmetry_3
_geom_angle_publ_flag
In2 In1 In2 180.0 . 2_656 ?
Si5 In2 Si6 113.21(7) . . ?
Si5 In2 Si4 113.77(6) . . ?
Si6 In2 Si4 113.18(6) . . ?
Si5 In2 In1 103.44(5) . . ?
Si6 In2 In1 107.27(5) . . ?
Si4 In2 In1 104.87(6) . . ?
C43 Si4 C29 105.7(3) . . ?
C43 Si4 C35 106.0(3) . . ?
C29 Si4 C35 105.7(3) . . ?
C43 Si4 In2 110.5(3) . . ?
C29 Si4 In2 118.0(2) . . ?
C35 Si4 In2 110.2(2) . . ?
C41 Si5 C44 103.8(3) . . ?
C41 Si5 C47 106.3(3) . . ?
C44 Si5 C47 106.9(3) . . ?
C41 Si5 In2 111.6(2) . . ?
C44 Si5 In2 116.6(2) . . ?
C47 Si5 In2 110.9(2) . . ?
C36 Si6 C45 106.3(3) . . ?
C36 Si6 C40 104.5(3) . . ?
C45 Si6 C40 105.8(3) . . ?
C36 Si6 In2 117.4(2) . . ?
C45 Si6 In2 110.4(2) . . ?
C40 Si6 In2 111.5(2) . . ?
C6 C1 C10 120.5(8) . . ?
C31 C2 C15 120.9(7) . . ?
C52 C4 C18 121.1(8) . . ?
C17 C5 C26 119.3(7) . . ?
C12 C6 C1 119.4(7) . . ?
C27 C7 C39 120.6(8) . . ?
C43 C8 C53 125.2(8) . . ?
C58 C9 C47 122.9(8) . . ?
C36 C10 C1 122.8(7) . . ?
C55 C11 C43 120.5(9) . . ?
C6 C12 C28 119.7(7) . . ?
C26 C13 C35 121.4(7) . . ?
C24 C14 C22 121.2(7) . . ?
C30 C15 C2 119.5(7) . . ?
C24 C16 C34 121.4(7) . . ?
C5 C17 C37 120.9(7) . . ?
C4 C18 C45 120.0(7) . . ?
C29 C19 C30 122.0(7) . . ?
C38 C20 C40 120.0(9) . . ?
C54 C21 C42 118.7(9) . . ?
C14 C22 C44 122.4(7) . . ?
C60 C23 C45 123.1(7) . . ?
C14 C24 C16 118.3(7) . . ?
C41 C25 C39 121.2(7) . . ?
C5 C26 C13 120.9(8) . . ?
C7 C27 C46 119.0(8) . . ?
C12 C28 C36 123.3(8) . . ?
C31 C29 C19 116.3(6) . . ?
C31 C29 Si4 123.0(5) . . ?
C19 C29 Si4 120.6(5) . . ?
C15 C30 C19 119.3(7) . . ?
C2 C31 C29 121.9(7) . . ?
C16 C34 C44 121.1(6) . . ?
C13 C35 C37 116.8(6) . . ?
C13 C35 Si4 120.0(5) . . ?
C37 C35 Si4 123.3(6) . . ?
C10 C36 C28 114.4(6) . . ?
C10 C36 Si6 124.3(5) . . ?
C28 C36 Si6 121.3(6) . . ?
C17 C37 C35 120.7(7) . . ?
C54 C38 C20 120.9(9) . . ?
C7 C39 C25 119.7(8) . . ?
C42 C40 C20 116.3(6) . . ?
C42 C40 Si6 124.4(5) . . ?
C20 C40 Si6 119.3(6) . . ?
C25 C41 C46 115.9(7) . . ?
C25 C41 Si5 119.9(5) . . ?
C46 C41 Si5 124.2(6) . . ?
C21 C42 C40 123.1(8) . . ?
C8 C43 C11 114.8(7) . . ?
C8 C43 Si4 121.6(6) . . ?
C11 C43 Si4 123.6(6) . . ?
C22 C44 C34 115.6(6) . . ?
C22 C44 Si5 122.8(5) . . ?
C34 C44 Si5 121.6(5) . . ?
C23 C45 C18 116.5(7) . . ?
C23 C45 Si6 120.8(5) . . ?
C18 C45 Si6 122.5(5) . . ?
C27 C46 C41 123.5(8) . . ?
C59 C47 C9 114.9(7) . . ?
C59 C47 Si5 124.4(6) . . ?
C9 C47 Si5 120.4(6) . . ?
C56 C51 C59 120.6(9) . . ?
C60 C52 C4 118.8(8) . . ?
C8 C53 C57 117.8(9) . . ?
C38 C54 C21 121.0(8) . . ?
C57 C55 C11 122.0(8) . . ?
C58 C56 C51 118.7(8) . . ?
C55 C57 C53 119.7(8) . . ?
C56 C58 C9 120.6(9) . . ?
C51 C59 C47 122.3(8) . . ?
C23 C60 C52 120.4(8) . . ?
C82 C81 C83 105.7(12) . . ?
C81 C82 C84 105.9(12) . . ?
O1 C83 C81 107.2(10) . . ?
O1 C84 C82 104.3(10) . . ?
O2 C85 C87 107.9(10) . . ?
C87 C86 C88 107.3(11) . . ?
C86 C87 C85 105.7(11) . . ?
O2 C88 C86 108.9(11) . . ?
C90 C89 C92 106.3(11) . . ?
C91 C90 C89 108.2(13) . . ?
C90 C91 O3 108.8(11) . . ?
O3 C92 C89 106.9(9) . . ?
C96 O4 C95 101(2) . . ?
C95 C93 C94 113(3) . . ?
C96 C94 C93 104(2) . . ?
C93 C95 O4 97(2) . . ?
C94 C96 O4 108(2) . . ?
C96A O4A C95A 102.4(19) . . ?
C95A C93A C94A 111(2) . . ?
C96A C94A C93A 106(2) . . ?
C93A C95A O4A 103(2) . . ?
C94A C96A O4A 113(2) . . ?
C104 O5 C103 102.9(17) . . ?
C103 C101 C102 114(2) . . ?
C104 C102 C101 104(2) . . ?
C101 C103 O5 100.6(18) . . ?
C102 C104 O5 110(2) . . ?
O1 Na1 O1 180.000(1) . 2_547 ?
O1 Na1 O3 89.2(2) . 2_547 ?
O1 Na1 O3 90.8(2) 2_547 2_547 ?
O1 Na1 O3 90.8(2) . . ?
O1 Na1 O3 89.2(2) 2_547 . ?
O3 Na1 O3 180.0(3) 2_547 . ?
O1 Na1 O2 88.0(2) . 2_547 ?
O1 Na1 O2 92.0(2) 2_547 2_547 ?
O3 Na1 O2 90.2(2) 2_547 2_547 ?
O3 Na1 O2 89.8(2) . 2_547 ?
O1 Na1 O2 92.0(2) . . ?
O1 Na1 O2 88.0(2) 2_547 . ?
O3 Na1 O2 89.8(2) 2_547 . ?
O3 Na1 O2 90.2(2) . . ?
O2 Na1 O2 180.000(1) 2_547 . ?
C84 O1 C83 108.0(8) . . ?
C84 O1 Na1 126.6(6) . . ?
C83 O1 Na1 125.3(6) . . ?
C88 O2 C85 108.5(8) . . ?
C88 O2 Na1 124.3(6) . . ?
C85 O2 Na1 127.1(6) . . ?
C92 O3 C91 106.9(8) . . ?
C92 O3 Na1 126.2(6) . . ?
C91 O3 Na1 126.9(6) . . ?
C121 C120 C122 131(4) . 2_557 ?
C122 C121 C120 106(3) . . ?
C121 C122 C120 123(4) . 2_557 ?

loop_
_geom_bond_atom_site_label_1
_geom_bond_atom_site_label_2
_geom_bond_distance
_geom_bond_site_symmetry_2
_geom_bond_publ_flag
In1 In2 2.8269(8) . ?
In1 In2 2.8269(8) 2_656 ?
In2 Si5 2.6350(19) . ?
In2 Si6 2.636(2) . ?
In2 Si4 2.6407(19) . ?
Si4 C43 1.894(7) . ?
Si4 C29 1.895(7) . ?
Si4 C35 1.898(7) . ?
Si5 C41 1.874(7) . ?
Si5 C44 1.890(7) . ?
Si5 C47 1.893(7) . ?
Si6 C36 1.892(7) . ?
Si6 C45 1.895(7) . ?
Si6 C40 1.898(7) . ?
C1 C6 1.357(11) . ?
C1 C10 1.383(10) . ?
C2 C31 1.368(10) . ?
C2 C15 1.383(11) . ?
C4 C52 1.384(13) . ?
C4 C18 1.390(11) . ?
C5 C17 1.363(12) . ?
C5 C26 1.372(11) . ?
C6 C12 1.350(11) . ?
C7 C27 1.357(13) . ?
C7 C39 1.368(12) . ?
C8 C43 1.357(11) . ?
C8 C53 1.368(11) . ?
C9 C58 1.364(11) . ?
C9 C47 1.394(10) . ?
C10 C36 1.380(10) . ?
C11 C55 1.370(12) . ?
C11 C43 1.414(10) . ?
C12 C28 1.389(10) . ?
C13 C26 1.378(10) . ?
C13 C35 1.394(10) . ?
C14 C24 1.365(10) . ?
C14 C22 1.385(10) . ?
C15 C30 1.366(10) . ?
C16 C24 1.384(10) . ?
C16 C34 1.395(10) . ?
C17 C37 1.390(11) . ?
C18 C45 1.409(9) . ?
C19 C29 1.395(9) . ?
C19 C30 1.405(10) . ?
C20 C38 1.398(11) . ?
C20 C40 1.408(10) . ?
C21 C54 1.361(12) . ?
C21 C42 1.384(10) . ?
C22 C44 1.407(9) . ?
C23 C60 1.360(10) . ?
C23 C45 1.386(10) . ?
C25 C41 1.378(10) . ?
C25 C39 1.429(11) . ?
C27 C46 1.390(11) . ?
C28 C36 1.389(9) . ?
C29 C31 1.393(9) . ?
C34 C44 1.407(9) . ?
C35 C37 1.409(9) . ?
C38 C54 1.349(13) . ?
C40 C42 1.388(10) . ?
C41 C46 1.397(9) . ?
C47 C59 1.385(11) . ?
C51 C56 1.370(13) . ?
C51 C59 1.373(12) . ?
C52 C60 1.368(12) . ?
C53 C57 1.379(13) . ?
C55 C57 1.333(13) . ?
C56 C58 1.356(13) . ?
C81 C82 1.383(18) . ?
C81 C83 1.465(16) . ?
C82 C84 1.507(16) . ?
C83 O1 1.436(12) . ?
C84 O1 1.417(11) . ?
C85 O2 1.430(11) . ?
C85 C87 1.476(15) . ?
C86 C87 1.437(18) . ?
C86 C88 1.453(15) . ?
C88 O2 1.384(11) . ?
C89 C90 1.407(17) . ?
C89 C92 1.470(15) . ?
C90 C91 1.375(17) . ?
C91 O3 1.428(11) . ?
C92 O3 1.409(11) . ?
O4 C96 1.39(2) . ?
O4 C95 1.50(3) . ?
C93 C95 1.23(3) . ?
C93 C94 1.45(3) . ?
C94 C96 1.22(3) . ?
O4A C96A 1.37(2) . ?
O4A C95A 1.51(3) . ?
C93A C95A 1.23(3) . ?
C93A C94A 1.44(3) . ?
C94A C96A 1.22(3) . ?
O5 C104 1.39(2) . ?
O5 C103 1.47(3) . ?
C101 C103 1.25(3) . ?
C101 C102 1.42(2) . ?
C102 C104 1.24(2) . ?
Na1 O1 2.315(6) . ?
Na1 O1 2.315(6) 2_547 ?
Na1 O3 2.345(6) 2_547 ?
Na1 O3 2.345(6) . ?
Na1 O2 2.388(6) 2_547 ?
Na1 O2 2.388(6) . ?
C120 C121 1.40(3) . ?
C120 C122 1.52(5) 2_557 ?
C121 C122 1.40(3) . ?
C122 C120 1.52(5) 2_557 ?
